data_4121110
loop_
_publ_author_name
'Matthias Vogt'
'Alexander Nerush'
'Mark A. Iron'
'Gregory Leitus'
'Yael Diskin-Posner'
'Linda J. W. Shimon'
'Yehoshoa Ben-David'
'David Milstein'

_publ_section_title
;
 Activation of Nitriles by Metal Ligand Cooperation. Reversible Formation
 of Ketimido- and Enamido-Rhenium PNP Pincer Complexes and Relevance to
 Catalytic Design
;
_journal_name_full 'Journal of the American Chemical Society'
_journal_page_first 17004
_journal_page_last 17018
_journal_paper_doi 10.1021/ja4071859
_journal_volume 135
_journal_year 2013
_chemical_formula_moiety 'C30 H51 N2 O2 P2 Re, C5 H9 N'
_chemical_formula_sum 'C35 H60 N3 O2 P2 Re'
_chemical_formula_weight 803.00
_chemical_name_systematic
; 
 ? 
;
_space_group_IT_number 14
_symmetry_cell_setting monoclinic
_symmetry_space_group_name_Hall '-P 2yn'
_symmetry_space_group_name_H-M 'P 1 21/n 1'
_atom_sites_solution_hydrogens geom
_atom_sites_solution_primary direct
_atom_sites_solution_secondary difmap
_audit_creation_method SHELXL-97
_cell_angle_alpha 90.00
_cell_angle_beta 104.8610(10)
_cell_angle_gamma 90.00
_cell_formula_units_Z 4
_cell_length_a 12.4882(2)
_cell_length_b 22.7180(4)
_cell_length_c 13.5870(2)
_cell_measurement_reflns_used 39098
_cell_measurement_temperature 120(2)
_cell_measurement_theta_max 30.03
_cell_measurement_theta_min 2.55
_cell_volume 3725.79(11)
_computing_cell_refinement HKL
_computing_data_collection 'Collect package (Bruker Nonius)'
_computing_data_reduction HKL
_computing_structure_refinement 'SHELXL-97 (Sheldrick, 1997)'
_computing_structure_solution 'SHELXS-97 (Sheldrick, 1990)'
_diffrn_ambient_temperature 120(2)
_diffrn_measured_fraction_theta_full 0.997
_diffrn_measured_fraction_theta_max 0.997
_diffrn_measurement_device_type 'Nonius Kappa CCD'
_diffrn_measurement_method 'phi and omega scans'
_diffrn_radiation_monochromator graphite
_diffrn_radiation_source 'fine-focus sealed tube'
_diffrn_radiation_type MoK\a
_diffrn_radiation_wavelength 0.71073
_diffrn_reflns_av_R_equivalents 0.0600
_diffrn_reflns_av_sigmaI/netI 0.0613
_diffrn_reflns_limit_h_max 17
_diffrn_reflns_limit_h_min -17
_diffrn_reflns_limit_k_max 29
_diffrn_reflns_limit_k_min -32
_diffrn_reflns_limit_l_max 15
_diffrn_reflns_limit_l_min -19
_diffrn_reflns_number 35290
_diffrn_reflns_theta_full 30.05
_diffrn_reflns_theta_max 30.05
_diffrn_reflns_theta_min 2.57
_exptl_absorpt_coefficient_mu 3.380
_exptl_absorpt_correction_T_max 0.7286
_exptl_absorpt_correction_T_min 0.5513
_exptl_absorpt_correction_type analytical
_exptl_absorpt_process_details 'Platon Delabs'
_exptl_crystal_colour orange
_exptl_crystal_density_diffrn 1.432
_exptl_crystal_description prism
_exptl_crystal_F_000 1648
_exptl_crystal_size_max 0.20
_exptl_crystal_size_mid 0.20
_exptl_crystal_size_min 0.10
_refine_diff_density_max 5.260
_refine_diff_density_min -1.739
_refine_diff_density_rms 0.264
_refine_ls_extinction_method none
_refine_ls_goodness_of_fit_ref 1.125
_refine_ls_hydrogen_treatment constr
_refine_ls_matrix_type full
_refine_ls_number_parameters 376
_refine_ls_number_reflns 10895
_refine_ls_number_restraints 0
_refine_ls_restrained_S_all 1.125
_refine_ls_R_factor_all 0.0749
_refine_ls_R_factor_gt 0.0479
_refine_ls_shift/su_max 0.002
_refine_ls_shift/su_mean 0.000
_refine_ls_structure_factor_coef Fsqd
_refine_ls_weighting_details 'calc w=1/[\s^2^(Fo^2^)+(0.0762P)^2^+0.0000P] where P=(Fo^2^+2Fc^2^)/3'
_refine_ls_weighting_scheme calc
_refine_ls_wR_factor_gt 0.1185
_refine_ls_wR_factor_ref 0.1385
_reflns_number_gt 7964
_reflns_number_total 10895
_reflns_threshold_expression >2sigma(I)
_cod_data_source_file ja4071859_si_001_4.cif
_cod_data_source_block complex7
_cod_database_code 4121110

loop_
_symmetry_equiv_pos_as_xyz
'x, y, z'
'-x+1/2, y+1/2, -z+1/2'
'-x, -y, -z'
'x-1/2, -y-1/2, z-1/2'

loop_
_atom_site_label
_atom_site_type_symbol
_atom_site_fract_x
_atom_site_fract_y
_atom_site_fract_z
_atom_site_U_iso_or_equiv
_atom_site_adp_type
_atom_site_occupancy
_atom_site_symmetry_multiplicity
_atom_site_calc_flag
_atom_site_refinement_flags
Re1 Re 0.145212(14) 0.139448(7) 0.699591(12) 0.01890(7) Uani 1 1 d .
P1 P -0.01814(10) 0.19788(5) 0.68177(9) 0.0232(2) Uani 1 1 d .
P2 P 0.27632(10) 0.07891(5) 0.64318(9) 0.0232(2) Uani 1 1 d .
N1 N 0.0653(3) 0.13017(16) 0.5372(3) 0.0245(8) Uani 1 1 d .
C7 C 0.1765(4) 0.0418(2) 0.5355(4) 0.0297(11) Uani 1 1 d .
H7A H 0.2165 0.0265 0.4866 0.036 Uiso 1 1 calc R
H7B H 0.1418 0.0081 0.5616 0.036 Uiso 1 1 calc R
C6 C 0.0884(4) 0.08414(19) 0.4821(3) 0.0246(9) Uani 1 1 d .
C5 C 0.0348(5) 0.0797(2) 0.3792(4) 0.0342(12) Uani 1 1 d .
H5 H 0.0485 0.0467 0.3412 0.041 Uiso 1 1 calc R
C4 C -0.0373(5) 0.1225(3) 0.3324(4) 0.0394(13) Uani 1 1 d .
H4 H -0.0749 0.1188 0.2625 0.047 Uiso 1 1 calc R
C3 C -0.0557(4) 0.1716(2) 0.3874(4) 0.0300(11) Uani 1 1 d .
H3 H -0.1039 0.2022 0.3554 0.036 Uiso 1 1 calc R
C2 C -0.0014(4) 0.1746(2) 0.4904(3) 0.0239(9) Uani 1 1 d .
C1 C -0.0044(4) 0.22764(19) 0.5570(3) 0.0230(9) Uani 1 1 d .
H1 H -0.0617 0.2575 0.5255 0.028 Uiso 1 1 calc R
C8 C 0.3775(4) 0.1174(2) 0.5823(4) 0.0339(11) Uani 1 1 d .
C9 C 0.4421(5) 0.1643(3) 0.6597(5) 0.0403(13) Uani 1 1 d .
H9A H 0.4856 0.1894 0.6259 0.060 Uiso 1 1 calc R
H9B H 0.4918 0.1443 0.7176 0.060 Uiso 1 1 calc R
H9C H 0.3892 0.1885 0.6840 0.060 Uiso 1 1 calc R
C10 C 0.3096(5) 0.1500(2) 0.4886(4) 0.0366(12) Uani 1 1 d .
H10A H 0.2470 0.1698 0.5055 0.055 Uiso 1 1 calc R
H10B H 0.2818 0.1218 0.4333 0.055 Uiso 1 1 calc R
H10C H 0.3565 0.1792 0.4668 0.055 Uiso 1 1 calc R
C11 C 0.4602(5) 0.0783(3) 0.5458(5) 0.0456(14) Uani 1 1 d .
H11A H 0.4197 0.0479 0.4999 0.068 Uiso 1 1 calc R
H11B H 0.5108 0.0596 0.6047 0.068 Uiso 1 1 calc R
H11C H 0.5027 0.1025 0.5096 0.068 Uiso 1 1 calc R
C12 C 0.3490(4) 0.0150(2) 0.7214(4) 0.0324(11) Uani 1 1 d .
C13 C 0.4505(5) 0.0381(3) 0.8020(5) 0.0482(15) Uani 1 1 d .
H13A H 0.4764 0.0079 0.8541 0.072 Uiso 1 1 calc R
H13B H 0.4299 0.0736 0.8338 0.072 Uiso 1 1 calc R
H13C H 0.5099 0.0476 0.7693 0.072 Uiso 1 1 calc R
C14 C 0.3805(5) -0.0344(2) 0.6583(5) 0.0461(15) Uani 1 1 d .
H14A H 0.4239 -0.0183 0.6140 0.069 Uiso 1 1 calc R
H14B H 0.3131 -0.0529 0.6166 0.069 Uiso 1 1 calc R
H14C H 0.4246 -0.0639 0.7038 0.069 Uiso 1 1 calc R
C15 C 0.2707(5) -0.0116(2) 0.7808(4) 0.0450(14) Uani 1 1 d .
H15A H 0.2001 -0.0221 0.7332 0.067 Uiso 1 1 calc R
H15B H 0.2574 0.0174 0.8298 0.067 Uiso 1 1 calc R
H15C H 0.3047 -0.0468 0.8173 0.067 Uiso 1 1 calc R
C16 C -0.1622(4) 0.1635(2) 0.6482(4) 0.0301(11) Uani 1 1 d .
C17 C -0.1616(4) 0.1035(2) 0.5929(4) 0.0378(12) Uani 1 1 d .
H17A H -0.2371 0.0877 0.5728 0.057 Uiso 1 1 calc R
H17B H -0.1132 0.0758 0.6389 0.057 Uiso 1 1 calc R
H17C H -0.1342 0.1094 0.5322 0.057 Uiso 1 1 calc R
C18 C -0.2493(4) 0.2025(3) 0.5754(4) 0.0420(13) Uani 1 1 d .
H18A H -0.3226 0.1842 0.5637 0.063 Uiso 1 1 calc R
H18B H -0.2297 0.2066 0.5103 0.063 Uiso 1 1 calc R
H18C H -0.2508 0.2415 0.6060 0.063 Uiso 1 1 calc R
C19 C -0.2002(5) 0.1497(3) 0.7447(5) 0.0432(14) Uani 1 1 d .
H19A H -0.2099 0.1866 0.7788 0.065 Uiso 1 1 calc R
H19B H -0.1443 0.1254 0.7907 0.065 Uiso 1 1 calc R
H19C H -0.2707 0.1284 0.7260 0.065 Uiso 1 1 calc R
C20 C -0.0149(4) 0.2601(2) 0.7767(4) 0.0323(11) Uani 1 1 d .
C21 C -0.0081(5) 0.2318(3) 0.8815(4) 0.0413(13) Uani 1 1 d .
H21A H 0.0112 0.2620 0.9346 0.062 Uiso 1 1 calc R
H21B H 0.0489 0.2011 0.8948 0.062 Uiso 1 1 calc R
H21C H -0.0799 0.2145 0.8815 0.062 Uiso 1 1 calc R
C22 C -0.1134(5) 0.3024(3) 0.7449(4) 0.0463(15) Uani 1 1 d .
H22A H -0.1808 0.2828 0.7524 0.070 Uiso 1 1 calc R
H22B H -0.1231 0.3140 0.6737 0.070 Uiso 1 1 calc R
H22C H -0.0993 0.3375 0.7884 0.070 Uiso 1 1 calc R
C23 C 0.0921(5) 0.2957(2) 0.7887(4) 0.0374(12) Uani 1 1 d .
H23A H 0.0989 0.3244 0.8438 0.056 Uiso 1 1 calc R
H23B H 0.0900 0.3164 0.7249 0.056 Uiso 1 1 calc R
H23C H 0.1559 0.2690 0.8049 0.056 Uiso 1 1 calc R
C24 C 0.0818(4) 0.0750(2) 0.7534(3) 0.0266(10) Uani 1 1 d .
O1 O 0.0362(3) 0.03878(16) 0.7902(3) 0.0378(9) Uani 1 1 d .
C25 C 0.2309(4) 0.1599(2) 0.8325(4) 0.0255(10) Uani 1 1 d .
O2 O 0.2852(3) 0.17510(17) 0.9112(3) 0.0408(10) Uani 1 1 d .
N2 N 0.1931(3) 0.22125(16) 0.6405(3) 0.0228(8) Uani 1 1 d .
C26 C 0.1169(4) 0.25132(19) 0.5828(4) 0.0261(10) Uani 1 1 d .
C27 C 0.1389(4) 0.3080(2) 0.5284(4) 0.0346(12) Uani 1 1 d .
C28 C 0.1230(7) 0.2933(3) 0.4149(5) 0.0622(19) Uani 1 1 d .
H28A H 0.1695 0.2595 0.4084 0.093 Uiso 1 1 calc R
H28B H 0.1444 0.3273 0.3798 0.093 Uiso 1 1 calc R
H28C H 0.0451 0.2837 0.3842 0.093 Uiso 1 1 calc R
C29 C 0.2614(5) 0.3265(3) 0.5719(6) 0.061(2) Uani 1 1 d .
H29A H 0.2778 0.3288 0.6463 0.092 Uiso 1 1 calc R
H29B H 0.2739 0.3650 0.5445 0.092 Uiso 1 1 calc R
H29C H 0.3100 0.2973 0.5526 0.092 Uiso 1 1 calc R
C30 C 0.0594(6) 0.3586(2) 0.5318(5) 0.0475(16) Uani 1 1 d .
H30A H -0.0163 0.3468 0.4968 0.071 Uiso 1 1 calc R
H30B H 0.0804 0.3932 0.4979 0.071 Uiso 1 1 calc R
H30C H 0.0629 0.3683 0.6028 0.071 Uiso 1 1 calc R
N3 N 0.2897(6) 0.0193(3) 0.3013(5) 0.081(2) Uiso 1 1 d .
C31 C 0.2492(7) 0.0273(3) 0.2136(6) 0.0655(19) Uiso 1 1 d .
C32 C 0.1995(7) 0.0386(3) 0.1054(6) 0.0630(18) Uiso 1 1 d .
C33 C 0.1564(7) -0.0184(3) 0.0570(6) 0.069(2) Uiso 1 1 d .
H33A H 0.2167 -0.0472 0.0688 0.103 Uiso 1 1 calc R
H33B H 0.1264 -0.0126 -0.0163 0.103 Uiso 1 1 calc R
H33C H 0.0977 -0.0328 0.0868 0.103 Uiso 1 1 calc R
C34 C 0.2932(9) 0.0590(5) 0.0593(8) 0.099(3) Uiso 1 1 d .
H34A H 0.3270 0.0948 0.0940 0.149 Uiso 1 1 calc R
H34B H 0.2631 0.0672 -0.0134 0.149 Uiso 1 1 calc R
H34C H 0.3494 0.0280 0.0677 0.149 Uiso 1 1 calc R
C35 C 0.1198(9) 0.0870(4) 0.1022(8) 0.101(3) Uiso 1 1 d .
H35A H 0.0557 0.0724 0.1239 0.152 Uiso 1 1 calc R
H35B H 0.0953 0.1023 0.0325 0.152 Uiso 1 1 calc R
H35C H 0.1556 0.1187 0.1480 0.152 Uiso 1 1 calc R

loop_
_atom_site_aniso_label
_atom_site_aniso_U_11
_atom_site_aniso_U_22
_atom_site_aniso_U_33
_atom_site_aniso_U_23
_atom_site_aniso_U_13
_atom_site_aniso_U_12
Re1 0.01977(11) 0.01872(10) 0.01786(10) -0.00084(6) 0.00419(7) 0.00009(6)
P1 0.0218(6) 0.0260(6) 0.0221(5) -0.0006(5) 0.0061(5) 0.0020(5)
P2 0.0228(6) 0.0231(5) 0.0241(6) -0.0052(5) 0.0064(5) 0.0009(5)
N1 0.023(2) 0.029(2) 0.0215(19) -0.0008(15) 0.0057(16) -0.0050(16)
C7 0.031(3) 0.031(2) 0.027(2) -0.007(2) 0.006(2) -0.003(2)
C6 0.024(2) 0.024(2) 0.026(2) -0.0051(18) 0.0064(18) -0.0047(19)
C5 0.047(3) 0.031(2) 0.023(2) -0.010(2) 0.006(2) -0.002(2)
C4 0.041(3) 0.054(3) 0.018(2) -0.002(2) -0.002(2) 0.001(3)
C3 0.028(3) 0.034(3) 0.025(2) 0.004(2) -0.0002(19) 0.001(2)
C2 0.023(2) 0.027(2) 0.021(2) 0.0007(18) 0.0062(18) -0.0034(19)
C1 0.022(2) 0.023(2) 0.024(2) 0.0024(18) 0.0064(18) 0.0025(18)
C8 0.029(3) 0.037(3) 0.040(3) -0.004(2) 0.017(2) -0.001(2)
C9 0.031(3) 0.040(3) 0.052(4) -0.005(3) 0.015(3) -0.004(3)
C10 0.040(3) 0.040(3) 0.036(3) -0.002(2) 0.021(3) -0.005(2)
C11 0.036(3) 0.050(3) 0.060(4) -0.007(3) 0.030(3) 0.006(3)
C12 0.035(3) 0.026(2) 0.033(3) -0.002(2) 0.002(2) 0.009(2)
C13 0.039(3) 0.047(3) 0.049(3) -0.004(3) -0.008(3) 0.009(3)
C14 0.055(4) 0.034(3) 0.049(3) -0.003(3) 0.013(3) 0.016(3)
C15 0.058(4) 0.031(3) 0.046(3) 0.016(3) 0.013(3) 0.014(3)
C16 0.020(2) 0.039(3) 0.031(3) 0.003(2) 0.006(2) -0.001(2)
C17 0.031(3) 0.043(3) 0.038(3) -0.004(2) 0.007(2) -0.011(2)
C18 0.025(3) 0.054(3) 0.044(3) 0.008(3) 0.003(2) 0.000(3)
C19 0.036(3) 0.058(4) 0.043(3) 0.005(3) 0.023(3) -0.001(3)
C20 0.035(3) 0.033(3) 0.029(2) -0.005(2) 0.009(2) 0.009(2)
C21 0.052(4) 0.048(3) 0.026(3) -0.006(2) 0.015(2) 0.014(3)
C22 0.053(4) 0.043(3) 0.041(3) -0.007(3) 0.008(3) 0.023(3)
C23 0.051(3) 0.028(2) 0.031(3) -0.007(2) 0.006(2) 0.001(2)
C24 0.030(2) 0.028(2) 0.022(2) 0.0028(19) 0.0062(19) -0.002(2)
O1 0.043(2) 0.0351(19) 0.040(2) 0.0080(16) 0.0177(18) -0.0058(17)
C25 0.024(2) 0.026(2) 0.024(2) 0.0001(19) 0.0016(19) 0.006(2)
O2 0.043(2) 0.042(2) 0.0291(19) -0.0071(17) -0.0066(17) -0.0020(18)
N2 0.0224(19) 0.0229(18) 0.0235(19) 0.0009(15) 0.0067(15) -0.0018(15)
C26 0.025(2) 0.021(2) 0.034(2) -0.0030(18) 0.0110(19) -0.0080(19)
C27 0.034(3) 0.029(3) 0.038(3) 0.007(2) 0.005(2) -0.007(2)
C28 0.085(5) 0.059(4) 0.047(4) 0.015(3) 0.025(4) -0.005(4)
C29 0.034(3) 0.049(4) 0.092(5) 0.027(4) 0.001(3) -0.016(3)
C30 0.044(4) 0.041(3) 0.056(4) 0.015(3) 0.010(3) 0.000(3)

loop_
_atom_type_symbol
_atom_type_description
_atom_type_scat_dispersion_real
_atom_type_scat_dispersion_imag
_atom_type_scat_source
Re Re -1.0185 7.2310 'International Tables Vol C Tables 4.2.6.8 and 6.1.1.4'
P P 0.1023 0.0942 'International Tables Vol C Tables 4.2.6.8 and 6.1.1.4'
O O 0.0106 0.0060 'International Tables Vol C Tables 4.2.6.8 and 6.1.1.4'
N N 0.0061 0.0033 'International Tables Vol C Tables 4.2.6.8 and 6.1.1.4'
C C 0.0033 0.0016 'International Tables Vol C Tables 4.2.6.8 and 6.1.1.4'
H H 0.0000 0.0000 'International Tables Vol C Tables 4.2.6.8 and 6.1.1.4'

loop_
_geom_angle_atom_site_label_1
_geom_angle_atom_site_label_2
_geom_angle_atom_site_label_3
_geom_angle
C24 Re1 C25 90.7(2)
C24 Re1 N2 170.28(18)
C25 Re1 N2 90.00(18)
C24 Re1 N1 100.78(17)
C25 Re1 N1 168.51(18)
N2 Re1 N1 78.87(14)
C24 Re1 P1 92.16(15)
C25 Re1 P1 102.56(15)
N2 Re1 P1 78.24(11)
N1 Re1 P1 78.15(11)
C24 Re1 P2 93.85(15)
C25 Re1 P2 100.28(15)
N2 Re1 P2 95.57(10)
N1 Re1 P2 78.20(11)
P1 Re1 P2 156.29(4)
C1 P1 C16 103.4(2)
C1 P1 C20 110.7(2)
C16 P1 C20 108.7(2)
C1 P1 Re1 91.03(14)
C16 P1 Re1 121.61(17)
C20 P1 Re1 118.23(16)
C7 P2 C12 102.9(2)
C7 P2 C8 104.6(2)
C12 P2 C8 108.8(2)
C7 P2 Re1 97.79(16)
C12 P2 Re1 121.85(17)
C8 P2 Re1 117.38(17)
C2 N1 C6 120.3(4)
C2 N1 Re1 117.9(3)
C6 N1 Re1 121.6(3)
C6 C7 P2 110.5(3)
C6 C7 H7A 109.5
P2 C7 H7A 109.5
C6 C7 H7B 109.5
P2 C7 H7B 109.5
H7A C7 H7B 108.1
N1 C6 C5 119.7(4)
N1 C6 C7 117.3(4)
C5 C6 C7 122.9(4)
C4 C5 C6 120.3(5)
C4 C5 H5 119.8
C6 C5 H5 119.8
C5 C4 C3 120.0(4)
C5 C4 H4 120.0
C3 C4 H4 120.0
C2 C3 C4 118.2(5)
C2 C3 H3 120.9
C4 C3 H3 120.9
N1 C2 C3 121.1(4)
N1 C2 C1 114.7(4)
C3 C2 C1 124.0(4)
C2 C1 C26 103.8(4)
C2 C1 P1 106.0(3)
C26 C1 P1 103.3(3)
C2 C1 H1 114.2
C26 C1 H1 114.2
P1 C1 H1 114.2
C10 C8 C11 106.7(5)
C10 C8 C9 108.0(5)
C11 C8 C9 109.7(5)
C10 C8 P2 107.3(4)
C11 C8 P2 116.9(4)
C9 C8 P2 107.8(4)
C8 C9 H9A 109.5
C8 C9 H9B 109.5
H9A C9 H9B 109.5
C8 C9 H9C 109.5
H9A C9 H9C 109.5
H9B C9 H9C 109.5
C8 C10 H10A 109.5
C8 C10 H10B 109.5
H10A C10 H10B 109.5
C8 C10 H10C 109.5
H10A C10 H10C 109.5
H10B C10 H10C 109.5
C8 C11 H11A 109.5
C8 C11 H11B 109.5
H11A C11 H11B 109.5
C8 C11 H11C 109.5
H11A C11 H11C 109.5
H11B C11 H11C 109.5
C14 C12 C13 111.6(5)
C14 C12 C15 107.2(5)
C13 C12 C15 106.2(5)
C14 C12 P2 113.9(4)
C13 C12 P2 109.1(4)
C15 C12 P2 108.5(3)
C12 C13 H13A 109.5
C12 C13 H13B 109.5
H13A C13 H13B 109.5
C12 C13 H13C 109.5
H13A C13 H13C 109.5
H13B C13 H13C 109.5
C12 C14 H14A 109.5
C12 C14 H14B 109.5
H14A C14 H14B 109.5
C12 C14 H14C 109.5
H14A C14 H14C 109.5
H14B C14 H14C 109.5
C12 C15 H15A 109.5
C12 C15 H15B 109.5
H15A C15 H15B 109.5
C12 C15 H15C 109.5
H15A C15 H15C 109.5
H15B C15 H15C 109.5
C19 C16 C18 110.0(5)
C19 C16 C17 106.0(5)
C18 C16 C17 106.4(4)
C19 C16 P1 111.0(4)
C18 C16 P1 112.5(4)
C17 C16 P1 110.7(3)
C16 C17 H17A 109.5
C16 C17 H17B 109.5
H17A C17 H17B 109.5
C16 C17 H17C 109.5
H17A C17 H17C 109.5
H17B C17 H17C 109.5
C16 C18 H18A 109.5
C16 C18 H18B 109.5
H18A C18 H18B 109.5
C16 C18 H18C 109.5
H18A C18 H18C 109.5
H18B C18 H18C 109.5
C16 C19 H19A 109.5
C16 C19 H19B 109.5
H19A C19 H19B 109.5
C16 C19 H19C 109.5
H19A C19 H19C 109.5
H19B C19 H19C 109.5
C22 C20 C23 108.3(4)
C22 C20 C21 111.8(5)
C23 C20 C21 106.3(4)
C22 C20 P1 113.5(4)
C23 C20 P1 109.2(3)
C21 C20 P1 107.6(3)
C20 C21 H21A 109.5
C20 C21 H21B 109.5
H21A C21 H21B 109.5
C20 C21 H21C 109.5
H21A C21 H21C 109.5
H21B C21 H21C 109.5
C20 C22 H22A 109.5
C20 C22 H22B 109.5
H22A C22 H22B 109.5
C20 C22 H22C 109.5
H22A C22 H22C 109.5
H22B C22 H22C 109.5
C20 C23 H23A 109.5
C20 C23 H23B 109.5
H23A C23 H23B 109.5
C20 C23 H23C 109.5
H23A C23 H23C 109.5
H23B C23 H23C 109.5
O1 C24 Re1 173.6(4)
O2 C25 Re1 176.3(5)
C26 N2 Re1 117.2(3)
N2 C26 C27 123.3(4)
N2 C26 C1 119.0(4)
C27 C26 C1 117.4(4)
C30 C27 C28 106.1(5)
C30 C27 C26 114.6(5)
C28 C27 C26 107.7(4)
C30 C27 C29 111.8(5)
C28 C27 C29 107.6(6)
C26 C27 C29 108.7(4)
C27 C28 H28A 109.5
C27 C28 H28B 109.5
H28A C28 H28B 109.5
C27 C28 H28C 109.5
H28A C28 H28C 109.5
H28B C28 H28C 109.5
C27 C29 H29A 109.5
C27 C29 H29B 109.5
H29A C29 H29B 109.5
C27 C29 H29C 109.5
H29A C29 H29C 109.5
H29B C29 H29C 109.5
C27 C30 H30A 109.5
C27 C30 H30B 109.5
H30A C30 H30B 109.5
C27 C30 H30C 109.5
H30A C30 H30C 109.5
H30B C30 H30C 109.5
N3 C31 C32 178.6(8)
C31 C32 C35 105.7(7)
C31 C32 C33 107.6(6)
C35 C32 C33 118.0(8)
C31 C32 C34 107.0(7)
C35 C32 C34 109.9(7)
C33 C32 C34 108.1(7)
C32 C33 H33A 109.5
C32 C33 H33B 109.5
H33A C33 H33B 109.5
C32 C33 H33C 109.5
H33A C33 H33C 109.5
H33B C33 H33C 109.5
C32 C34 H34A 109.5
C32 C34 H34B 109.5
H34A C34 H34B 109.5
C32 C34 H34C 109.5
H34A C34 H34C 109.5
H34B C34 H34C 109.5
C32 C35 H35A 109.5
C32 C35 H35B 109.5
H35A C35 H35B 109.5
C32 C35 H35C 109.5
H35A C35 H35C 109.5
H35B C35 H35C 109.5

loop_
_geom_bond_atom_site_label_1
_geom_bond_atom_site_label_2
_geom_bond_distance
Re1 C24 1.897(5)
Re1 C25 1.906(5)
Re1 N2 2.168(4)
Re1 N1 2.186(4)
Re1 P1 2.3935(12)
Re1 P2 2.4091(12)
P1 C1 1.874(4)
P1 C16 1.906(5)
P1 C20 1.907(5)
P2 C7 1.863(5)
P2 C12 1.889(5)
P2 C8 1.893(5)
N1 C2 1.358(6)
N1 C6 1.360(6)
C7 C6 1.501(7)
C7 H7A 0.9900
C7 H7B 0.9900
C6 C5 1.390(6)
C5 C4 1.366(8)
C5 H5 0.9500
C4 C3 1.394(8)
C4 H4 0.9500
C3 C2 1.391(6)
C3 H3 0.9500
C2 C1 1.514(6)
C1 C26 1.560(6)
C1 H1 1.0000
C8 C10 1.528(8)
C8 C11 1.537(7)
C8 C9 1.568(8)
C9 H9A 0.9800
C9 H9B 0.9800
C9 H9C 0.9800
C10 H10A 0.9800
C10 H10B 0.9800
C10 H10C 0.9800
C11 H11A 0.9800
C11 H11B 0.9800
C11 H11C 0.9800
C12 C14 1.524(7)
C12 C13 1.540(7)
C12 C15 1.542(8)
C13 H13A 0.9800
C13 H13B 0.9800
C13 H13C 0.9800
C14 H14A 0.9800
C14 H14B 0.9800
C14 H14C 0.9800
C15 H15A 0.9800
C15 H15B 0.9800
C15 H15C 0.9800
C16 C19 1.536(7)
C16 C18 1.549(7)
C16 C17 1.556(8)
C17 H17A 0.9800
C17 H17B 0.9800
C17 H17C 0.9800
C18 H18A 0.9800
C18 H18B 0.9800
C18 H18C 0.9800
C19 H19A 0.9800
C19 H19B 0.9800
C19 H19C 0.9800
C20 C22 1.533(7)
C20 C23 1.535(8)
C20 C21 1.544(7)
C21 H21A 0.9800
C21 H21B 0.9800
C21 H21C 0.9800
C22 H22A 0.9800
C22 H22B 0.9800
C22 H22C 0.9800
C23 H23A 0.9800
C23 H23B 0.9800
C23 H23C 0.9800
C24 O1 1.183(6)
C25 O2 1.162(6)
N2 C26 1.266(6)
C26 C27 1.545(6)
C27 C30 1.528(8)
C27 C28 1.540(8)
C27 C29 1.550(8)
C28 H28A 0.9800
C28 H28B 0.9800
C28 H28C 0.9800
C29 H29A 0.9800
C29 H29B 0.9800
C29 H29C 0.9800
C30 H30A 0.9800
C30 H30B 0.9800
C30 H30C 0.9800
N3 C31 1.182(9)
C31 C32 1.464(10)
C32 C35 1.477(12)
C32 C33 1.488(10)
C32 C34 1.534(12)
C33 H33A 0.9800
C33 H33B 0.9800
C33 H33C 0.9800
C34 H34A 0.9800
C34 H34B 0.9800
C34 H34C 0.9800
C35 H35A 0.9800
C35 H35B 0.9800
C35 H35C 0.9800

loop_
_geom_torsion_atom_site_label_1
_geom_torsion_atom_site_label_2
_geom_torsion_atom_site_label_3
_geom_torsion_atom_site_label_4
_geom_torsion
C24 Re1 P1 C1 -140.5(2)
C25 Re1 P1 C1 128.3(2)
N2 Re1 P1 C1 41.01(17)
N1 Re1 P1 C1 -39.92(17)
P2 Re1 P1 C1 -35.83(18)
C24 Re1 P1 C16 -34.0(2)
C25 Re1 P1 C16 -125.2(2)
N2 Re1 P1 C16 147.5(2)
N1 Re1 P1 C16 66.5(2)
P2 Re1 P1 C16 70.6(2)
C24 Re1 P1 C20 105.2(2)
C25 Re1 P1 C20 14.1(3)
N2 Re1 P1 C20 -73.3(2)
N1 Re1 P1 C20 -154.2(2)
P2 Re1 P1 C20 -150.1(2)
C24 Re1 P2 C7 71.3(2)
C25 Re1 P2 C7 162.7(2)
N2 Re1 P2 C7 -106.26(19)
N1 Re1 P2 C7 -28.88(19)
P1 Re1 P2 C7 -33.0(2)
C24 Re1 P2 C12 -39.1(2)
C25 Re1 P2 C12 52.3(2)
N2 Re1 P2 C12 143.3(2)
N1 Re1 P2 C12 -139.3(2)
P1 Re1 P2 C12 -143.4(2)
C24 Re1 P2 C8 -177.7(2)
C25 Re1 P2 C8 -86.3(2)
N2 Re1 P2 C8 4.7(2)
N1 Re1 P2 C8 82.1(2)
P1 Re1 P2 C8 78.0(2)
C24 Re1 N1 C2 117.4(4)
C25 Re1 N1 C2 -67.4(10)
N2 Re1 N1 C2 -52.7(3)
P1 Re1 N1 C2 27.4(3)
P2 Re1 N1 C2 -150.9(4)
C24 Re1 N1 C6 -68.2(4)
C25 Re1 N1 C6 107.0(9)
N2 Re1 N1 C6 121.7(4)
P1 Re1 N1 C6 -158.2(4)
P2 Re1 N1 C6 23.5(3)
C12 P2 C7 C6 163.1(4)
C8 P2 C7 C6 -83.2(4)
Re1 P2 C7 C6 37.8(4)
C2 N1 C6 C5 -6.3(7)
Re1 N1 C6 C5 179.4(4)
C2 N1 C6 C7 170.4(4)
Re1 N1 C6 C7 -3.8(6)
P2 C7 C6 N1 -26.0(5)
P2 C7 C6 C5 150.6(4)
N1 C6 C5 C4 2.7(8)
C7 C6 C5 C4 -173.9(5)
C6 C5 C4 C3 1.4(9)
C5 C4 C3 C2 -1.8(8)
C6 N1 C2 C3 5.9(7)
Re1 N1 C2 C3 -179.6(4)
C6 N1 C2 C1 -169.9(4)
Re1 N1 C2 C1 4.6(5)
C4 C3 C2 N1 -1.8(8)
C4 C3 C2 C1 173.6(5)
N1 C2 C1 C26 63.5(5)
C3 C2 C1 C26 -112.2(5)
N1 C2 C1 P1 -44.9(5)
C3 C2 C1 P1 139.4(4)
C16 P1 C1 C2 -66.9(3)
C20 P1 C1 C2 176.9(3)
Re1 P1 C1 C2 56.0(3)
C16 P1 C1 C26 -175.7(3)
C20 P1 C1 C26 68.1(3)
Re1 P1 C1 C26 -52.8(3)
C7 P2 C8 C10 47.2(4)
C12 P2 C8 C10 156.6(3)
Re1 P2 C8 C10 -59.8(4)
C7 P2 C8 C11 -72.5(5)
C12 P2 C8 C11 36.9(5)
Re1 P2 C8 C11 -179.5(4)
C7 P2 C8 C9 163.4(4)
C12 P2 C8 C9 -87.2(4)
Re1 P2 C8 C9 56.4(4)
C7 P2 C12 C14 43.3(5)
C8 P2 C12 C14 -67.3(5)
Re1 P2 C12 C14 151.1(4)
C7 P2 C12 C13 168.7(4)
C8 P2 C12 C13 58.1(4)
Re1 P2 C12 C13 -83.5(4)
C7 P2 C12 C15 -76.1(4)
C8 P2 C12 C15 173.4(4)
Re1 P2 C12 C15 31.7(4)
C1 P1 C16 C19 -166.3(4)
C20 P1 C16 C19 -48.7(4)
Re1 P1 C16 C19 94.0(4)
C1 P1 C16 C18 -42.6(4)
C20 P1 C16 C18 75.0(4)
Re1 P1 C16 C18 -142.3(3)
C1 P1 C16 C17 76.3(4)
C20 P1 C16 C17 -166.1(3)
Re1 P1 C16 C17 -23.4(4)
C1 P1 C20 C22 64.6(5)
C16 P1 C20 C22 -48.4(5)
Re1 P1 C20 C22 167.6(4)
C1 P1 C20 C23 -56.3(4)
C16 P1 C20 C23 -169.2(3)
Re1 P1 C20 C23 46.7(4)
C1 P1 C20 C21 -171.2(4)
C16 P1 C20 C21 75.8(4)
Re1 P1 C20 C21 -68.3(4)
C25 Re1 N2 C26 -132.8(4)
N1 Re1 N2 C26 50.1(4)
P1 Re1 N2 C26 -30.0(3)
P2 Re1 N2 C26 126.8(3)
Re1 N2 C26 C27 -175.2(4)
Re1 N2 C26 C1 -0.9(6)
C2 C1 C26 N2 -68.9(5)
P1 C1 C26 N2 41.5(5)
C2 C1 C26 C27 105.7(5)
P1 C1 C26 C27 -143.8(4)
N2 C26 C27 C30 -136.3(5)
C1 C26 C27 C30 49.2(6)
N2 C26 C27 C28 105.9(6)
C1 C26 C27 C28 -68.5(6)
N2 C26 C27 C29 -10.5(7)
C1 C26 C27 C29 175.1(5)
